data_7104620
loop_
_publ_author_name
'Trovitch, Ryan J'
'John, Kevin D'
'Martin, Richard L'
'Obrey, Stephen J'
'Scott, Brian L'
'Sattelberger, Alfred P'
'Baker, R Thomas'

_publ_section_title
;
 Interplay of metal-allyl and metal-metal bonding in dimolybdenum allyl
 complexes.
;
_journal_issue 28
_journal_name_full 'Chemical communications (Cambridge, England)'
_journal_page_first 4206
_journal_page_last 4208
_journal_paper_doi 10.1039/b908032e
_journal_volume 34
_journal_year 2009
_chemical_formula_sum 'C18 H38 Mo2 P2'
_chemical_formula_weight 508.30
_chemical_name_systematic
;
?
;
_space_group_IT_number 14
_symmetry_cell_setting monoclinic
_symmetry_space_group_name_Hall '-P 2yn'
_symmetry_space_group_name_H-M 'P 1 21/n 1'
_atom_sites_solution_hydrogens geom
_atom_sites_solution_primary direct
_atom_sites_solution_secondary difmap
_audit_creation_method SHELXL-97
_cell_angle_alpha 90.00
_cell_angle_beta 108.5150(10)
_cell_angle_gamma 90.00
_cell_formula_units_Z 2
_cell_length_a 10.7554(7)
_cell_length_b 8.8269(6)
_cell_length_c 11.9842(8)
_cell_measurement_temperature 203(2)
_cell_volume 1078.85(12)
_computing_cell_refinement 'SAINT 4.05 (Bruker, 1996)'
_computing_data_collection 'SMART 4.210 (Bruker, 1996)'
_computing_data_reduction 'SAINT 4.05 (Bruker, 1996)'
_computing_molecular_graphics 'SHELXTL 6.10 (Bruker, 2001)'
_computing_publication_material 'SHELXTL 6.10 (Bruker, 2001)'
_computing_structure_refinement 'SHELXL-97 (Sheldrick, 1997)'
_computing_structure_solution 'SHELXS-97 (Sheldrick, 1997)'
_diffrn_ambient_temperature 141(2)
_diffrn_measured_fraction_theta_full 0.988
_diffrn_measured_fraction_theta_max 0.889
_diffrn_measurement_device_type 'Bruker SMART 1k CCD'
_diffrn_measurement_method '\f scans'
_diffrn_radiation_monochromator graphite
_diffrn_radiation_source 'fine-focus sealed tube'
_diffrn_radiation_type MoK\a
_diffrn_radiation_wavelength 0.71073
_diffrn_reflns_av_R_equivalents 0.0307
_diffrn_reflns_av_sigmaI/netI 0.0434
_diffrn_reflns_limit_h_max 13
_diffrn_reflns_limit_h_min -13
_diffrn_reflns_limit_k_max 11
_diffrn_reflns_limit_k_min -7
_diffrn_reflns_limit_l_max 14
_diffrn_reflns_limit_l_min -14
_diffrn_reflns_number 5780
_diffrn_reflns_theta_full 25.00
_diffrn_reflns_theta_max 27.99
_diffrn_reflns_theta_min 2.22
_diffrn_standards_decay_% 0
_diffrn_standards_interval_count 0
_diffrn_standards_interval_time 0
_diffrn_standards_number 0
_exptl_absorpt_coefficient_mu 1.307
_exptl_absorpt_correction_T_max 0.7359
_exptl_absorpt_correction_T_min 0.6649
_exptl_absorpt_correction_type multi-scan
_exptl_absorpt_process_details 'SADABS 2.03 (Sheldrick, 2001)'
_exptl_crystal_colour 'dark green'
_exptl_crystal_density_diffrn 1.565
_exptl_crystal_density_method 'not measured'
_exptl_crystal_description block
_exptl_crystal_F_000 520
_exptl_crystal_size_max 0.34
_exptl_crystal_size_mid 0.26
_exptl_crystal_size_min 0.25
_refine_diff_density_max 2.097
_refine_diff_density_min -0.968
_refine_diff_density_rms 0.151
_refine_ls_extinction_method none
_refine_ls_goodness_of_fit_ref 1.096
_refine_ls_hydrogen_treatment constr
_refine_ls_matrix_type full
_refine_ls_number_parameters 100
_refine_ls_number_reflns 2318
_refine_ls_number_restraints 0
_refine_ls_restrained_S_all 1.096
_refine_ls_R_factor_all 0.0733
_refine_ls_R_factor_gt 0.0572
_refine_ls_shift/su_max 0.004
_refine_ls_shift/su_mean 0.000
_refine_ls_structure_factor_coef Fsqd
_refine_ls_weighting_details 'calc w=1/[\s^2^(Fo^2^)+(0.0617P)^2^+5.7269P] where P=(Fo^2^+2Fc^2^)/3'
_refine_ls_weighting_scheme calc
_refine_ls_wR_factor_gt 0.1323
_refine_ls_wR_factor_ref 0.1403
_reflns_number_gt 1921
_reflns_number_total 2318
_reflns_threshold_expression >2sigma(I)
_cod_data_source_file b908032e.txt
_cod_data_source_block ccd439
_cod_original_sg_symbol_H-M 'P 21/n'
_cod_database_code 7104620

loop_
_symmetry_equiv_pos_as_xyz
'x, y, z'
'-x+1/2, y+1/2, -z+1/2'
'-x, -y, -z'
'x-1/2, -y-1/2, z-1/2'

loop_
_atom_site_label
_atom_site_type_symbol
_atom_site_fract_x
_atom_site_fract_y
_atom_site_fract_z
_atom_site_U_iso_or_equiv
_atom_site_adp_type
_atom_site_occupancy
_atom_site_symmetry_multiplicity
_atom_site_calc_flag
_atom_site_refinement_flags
_atom_site_disorder_assembly
_atom_site_disorder_group
Mo Mo 0.44914(5) 0.06798(6) 0.06609(4) 0.02505(19) Uani 1 1 d . . .
P P 0.27354(17) -0.1132(2) 0.04378(16) 0.0330(4) Uani 1 1 d . . .
C1 C 0.5331(9) 0.3045(11) 0.1507(10) 0.075(3) Uani 1 1 d . . .
H1A H 0.5319 0.3236 0.2301 0.090 Uiso 1 1 calc R . .
H1B H 0.6114 0.3413 0.1359 0.090 Uiso 1 1 calc R . .
C2 C 0.4010(11) 0.3244(11) 0.0496(12) 0.083(3) Uani 1 1 d . . .
H2A H 0.4031 0.3764 -0.0220 0.100 Uiso 1 1 calc R . .
C3 C 0.2839(9) 0.2455(10) 0.0456(11) 0.075(3) Uani 1 1 d . . .
H3A H 0.2140 0.2463 -0.0292 0.090 Uiso 1 1 calc R . .
H3B H 0.2531 0.2587 0.1128 0.090 Uiso 1 1 calc R . .
C4 C 0.6095(8) -0.1132(9) 0.1412(6) 0.0450(18) Uani 1 1 d . . .
H4A H 0.5807 -0.2139 0.1540 0.054 Uiso 1 1 calc R . .
H4B H 0.6851 -0.1115 0.1136 0.054 Uiso 1 1 calc R . .
C5 C 0.6003(10) 0.0137(14) 0.2290(8) 0.073(3) Uani 1 1 d . . .
H5A H 0.6737 0.0831 0.2626 0.087 Uiso 1 1 calc R . .
C6 C 0.4798(9) 0.0240(14) 0.2635(7) 0.073(3) Uani 1 1 d . . .
H6A H 0.4720 0.1102 0.3111 0.087 Uiso 1 1 calc R . .
H6B H 0.4450 -0.0698 0.2838 0.087 Uiso 1 1 calc R . .
C7 C 0.1564(7) -0.1429(10) -0.1023(7) 0.0484(18) Uani 1 1 d . . .
H7A H 0.0929 -0.2172 -0.0980 0.073 Uiso 1 1 calc R . .
H7B H 0.2018 -0.1779 -0.1546 0.073 Uiso 1 1 calc R . .
H7C H 0.1127 -0.0492 -0.1313 0.073 Uiso 1 1 calc R . .
C8 C 0.3134(8) -0.3097(9) 0.0925(8) 0.054(2) Uani 1 1 d . . .
H8A H 0.2338 -0.3669 0.0776 0.082 Uiso 1 1 calc R . .
H8B H 0.3606 -0.3110 0.1753 0.082 Uiso 1 1 calc R . .
H8C H 0.3665 -0.3539 0.0501 0.082 Uiso 1 1 calc R . .
C9 C 0.1604(7) -0.0653(9) 0.1252(7) 0.0477(18) Uani 1 1 d . . .
H9A H 0.0940 -0.1421 0.1120 0.071 Uiso 1 1 calc R . .
H9B H 0.1199 0.0307 0.0986 0.071 Uiso 1 1 calc R . .
H9C H 0.2080 -0.0596 0.2078 0.071 Uiso 1 1 calc R . .

loop_
_atom_site_aniso_label
_atom_site_aniso_U_11
_atom_site_aniso_U_22
_atom_site_aniso_U_33
_atom_site_aniso_U_23
_atom_site_aniso_U_13
_atom_site_aniso_U_12
Mo 0.0296(3) 0.0239(3) 0.0216(3) -0.0013(2) 0.0081(2) 0.0024(2)
P 0.0358(9) 0.0325(9) 0.0337(9) -0.0013(7) 0.0153(7) -0.0026(7)
C1 0.062(5) 0.066(6) 0.109(8) -0.055(6) 0.046(6) -0.021(5)
C2 0.096(8) 0.042(5) 0.123(10) 0.006(6) 0.051(7) 0.013(5)
C3 0.054(5) 0.051(5) 0.130(9) 0.036(6) 0.044(6) 0.017(4)
C4 0.050(4) 0.042(4) 0.037(4) 0.012(3) 0.006(3) 0.005(3)
C5 0.068(6) 0.096(8) 0.051(5) 0.008(5) 0.015(5) -0.006(6)
C6 0.062(5) 0.125(9) 0.029(4) 0.010(5) 0.012(4) -0.027(6)
C7 0.043(4) 0.058(5) 0.043(4) -0.012(4) 0.013(3) -0.010(4)
C8 0.065(5) 0.034(4) 0.074(6) 0.014(4) 0.036(5) 0.002(4)
C9 0.046(4) 0.058(5) 0.047(4) -0.004(4) 0.027(3) -0.003(4)

loop_
_atom_type_symbol
_atom_type_description
_atom_type_scat_dispersion_real
_atom_type_scat_dispersion_imag
_atom_type_scat_source
C C 0.0033 0.0016 'International Tables Vol C Tables 4.2.6.8 and 6.1.1.4'
H H 0.0000 0.0000 'International Tables Vol C Tables 4.2.6.8 and 6.1.1.4'
P P 0.1023 0.0942 'International Tables Vol C Tables 4.2.6.8 and 6.1.1.4'
Mo Mo -1.6832 0.6857 'International Tables Vol C Tables 4.2.6.8 and 6.1.1.4'

loop_
_geom_angle_atom_site_label_1
_geom_angle_atom_site_label_2
_geom_angle_atom_site_label_3
_geom_angle
_geom_angle_site_symmetry_1
_geom_angle_site_symmetry_3
_geom_angle_publ_flag
C5 Mo C4 40.7(4) . . ?
C5 Mo C6 38.5(3) . . ?
C4 Mo C6 68.9(3) . . ?
C5 Mo C2 112.2(5) . . ?
C4 Mo C2 145.8(4) . . ?
C6 Mo C2 101.9(5) . . ?
C5 Mo C3 125.1(4) . . ?
C4 Mo C3 163.3(3) . . ?
C6 Mo C3 94.4(4) . . ?
C2 Mo C3 35.8(3) . . ?
C5 Mo C1 74.6(4) . . ?
C4 Mo C1 107.8(3) . . ?
C6 Mo C1 78.4(4) . . ?
C2 Mo C1 38.8(4) . . ?
C3 Mo C1 68.0(3) . . ?
C5 Mo C4 148.1(3) . 3_655 ?
C4 Mo C4 115.91(18) . 3_655 ?
C6 Mo C4 173.3(3) . 3_655 ?
C2 Mo C4 76.8(4) . 3_655 ?
C3 Mo C4 80.6(4) . 3_655 ?
C1 Mo C4 103.7(4) . 3_655 ?
C5 Mo P 106.8(3) . . ?
C4 Mo P 92.6(2) . . ?
C6 Mo P 81.7(2) . . ?
C2 Mo P 119.3(3) . . ?
C3 Mo P 83.7(2) . . ?
C1 Mo P 143.7(2) . . ?
C4 Mo P 93.2(2) 3_655 . ?
C5 Mo Mo 96.4(3) . 3_655 ?
C4 Mo Mo 59.51(19) . 3_655 ?
C6 Mo Mo 128.2(3) . 3_655 ?
C2 Mo Mo 123.1(3) . 3_655 ?
C3 Mo Mo 137.0(3) . 3_655 ?
C1 Mo Mo 120.7(2) . 3_655 ?
C4 Mo Mo 56.40(19) 3_655 3_655 ?
P Mo Mo 95.50(5) . 3_655 ?
C7 P C9 99.8(4) . . ?
C7 P C8 101.0(4) . . ?
C9 P C8 100.1(4) . . ?
C7 P Mo 118.5(3) . . ?
C9 P Mo 114.5(3) . . ?
C8 P Mo 119.5(3) . . ?
C2 C1 Mo 68.7(5) . . ?
C3 C2 C1 123.3(10) . . ?
C3 C2 Mo 72.4(5) . . ?
C1 C2 Mo 72.5(5) . . ?
C2 C3 Mo 71.8(5) . . ?
C5 C4 Mo 64.4(5) . . ?
C6 C5 C4 118.7(9) . . ?
C6 C5 Mo 76.4(5) . . ?
C4 C5 Mo 75.0(5) . . ?
C5 C6 Mo 65.1(5) . . ?

loop_
_geom_bond_atom_site_label_1
_geom_bond_atom_site_label_2
_geom_bond_distance
_geom_bond_site_symmetry_2
_geom_bond_publ_flag
Mo C5 2.161(10) . ?
Mo C4 2.314(7) . ?
Mo C6 2.316(8) . ?
Mo C2 2.317(9) . ?
Mo C3 2.323(8) . ?
Mo C1 2.371(8) . ?
Mo C4 2.394(7) 3_655 ?
Mo P 2.4240(18) . ?
Mo Mo 2.4994(10) 3_655 ?
P C7 1.822(7) . ?
P C9 1.835(7) . ?
P C8 1.837(8) . ?
C1 C2 1.557(15) . ?
C2 C3 1.426(14) . ?
C4 C5 1.562(14) . ?
C5 C6 1.483(13) . ?
